data_7031950
loop_
_publ_author_name
'Burt, Jennifer'
'Levason, William'
'Light, Mark E.'
'Reid, Gillian'

_publ_section_title
;
 Phosphine complexes of aluminium(iii) halides - preparation and
 structural and spectroscopic systematics.
;
_journal_issue 39
_journal_name_full 'Dalton transactions (Cambridge, England : 2003)'
_journal_page_first 14600
_journal_page_last 14611
_journal_paper_doi 10.1039/c4dt02051k
_journal_volume 43
_journal_year 2014
_chemical_formula_moiety 'C12 H32 Al Cl2 P4 1+, Al Cl4 1-'
_chemical_formula_sum 'C12 H32 Al2 Cl6 P4'
_chemical_formula_weight 566.92
_chemical_name_systematic
;
  dichlorobis(ethane-1,2-diylbis(dimethylphosphine))aluminium 
 tetrachloroaluminate 
;
_space_group_crystal_system orthorhombic
_space_group_IT_number 61
_space_group_name_Hall '-P 2ac 2ab'
_space_group_name_H-M_alt 'P b c a'
_symmetry_space_group_name_Hall '-P 2ac 2ab'
_symmetry_space_group_name_H-M 'P b c a'
_atom_sites_solution_hydrogens geom
_atom_sites_solution_primary direct
_atom_sites_solution_secondary difmap
_audit_creation_method 'SHELXL-97 + hand edit'
_cell_angle_alpha 90.00
_cell_angle_beta 90.00
_cell_angle_gamma 90.00
_cell_formula_units_Z 16
_cell_length_a 19.631(5)
_cell_length_b 16.157(4)
_cell_length_c 34.831(8)
_cell_measurement_reflns_used 22170
_cell_measurement_temperature 100(2)
_cell_measurement_theta_max 27.5
_cell_measurement_theta_min 1.7
_cell_volume 11048(5)
_computing_cell_refinement
;
CrystalClear-SM Expert 2.0 r11 (Rigaku, 2011)
;
_computing_data_collection
;
CrystalClear-SM Expert 2.0 r11 (Rigaku, 2011)
;
_computing_data_reduction
;
CrystalClear-SM Expert 2.0 r11 (Rigaku, 2011)
;
_computing_structure_refinement 'SHELXL-97 (Sheldrick, 2008)'
_diffrn_ambient_temperature 100(2)
_diffrn_detector CCD
_diffrn_detector_area_resol_mean 28.5714
_diffrn_measured_fraction_theta_full 1.000
_diffrn_measured_fraction_theta_max 1.000
_diffrn_measurement_device
;
AFC12 (Right): Kappa 3 circle
;
_diffrn_measurement_device_type
;
Rigaku Saturn724+ (2x2 bin mode)
;
_diffrn_measurement_method 'profile data from \w-scans'
_diffrn_measurement_specimen_support Mitegen
_diffrn_radiation_monochromator Confocal
_diffrn_radiation_type MoK\a
_diffrn_radiation_wavelength 0.71073
_diffrn_reflns_av_R_equivalents 0.1169
_diffrn_reflns_av_sigmaI/netI 0.0592
_diffrn_reflns_limit_h_max 24
_diffrn_reflns_limit_h_min -24
_diffrn_reflns_limit_k_max 19
_diffrn_reflns_limit_k_min -19
_diffrn_reflns_limit_l_max 42
_diffrn_reflns_limit_l_min -30
_diffrn_reflns_number 92232
_diffrn_reflns_theta_full 26.00
_diffrn_reflns_theta_max 26.00
_diffrn_reflns_theta_min 1.73
_diffrn_source 'Rotating Anode'
_diffrn_source_current 55.0
_diffrn_source_power 2.5
_diffrn_source_voltage 45.0
_exptl_absorpt_coefficient_mu 0.916
_exptl_absorpt_correction_T_max 0.9556
_exptl_absorpt_correction_T_min 0.9471
_exptl_absorpt_correction_type multi-scan
_exptl_absorpt_process_details 'CrystalClear-SM Expert 2.0 r11 (Rigaku, 2011)'
_exptl_crystal_colour colourless
_exptl_crystal_density_diffrn 1.363
_exptl_crystal_density_method 'not measured'
_exptl_crystal_description plate
_exptl_crystal_F_000 4672
_exptl_crystal_size_max 0.06
_exptl_crystal_size_mid 0.05
_exptl_crystal_size_min 0.05
_refine_diff_density_max 0.850
_refine_diff_density_min -0.460
_refine_diff_density_rms 0.095
_refine_ls_extinction_method none
_refine_ls_goodness_of_fit_ref 1.051
_refine_ls_hydrogen_treatment constr
_refine_ls_matrix_type full
_refine_ls_number_parameters 449
_refine_ls_number_reflns 10858
_refine_ls_number_restraints 0
_refine_ls_restrained_S_all 1.051
_refine_ls_R_factor_all 0.0871
_refine_ls_R_factor_gt 0.0503
_refine_ls_shift/su_max 0.001
_refine_ls_shift/su_mean 0.000
_refine_ls_structure_factor_coef Fsqd
_refine_ls_weighting_details 'calc w=1/[\s^2^(Fo^2^)+(0.0333P)^2^+25.5662P] where P=(Fo^2^+2Fc^2^)/3'
_refine_ls_weighting_scheme calc
_refine_ls_wR_factor_gt 0.0985
_refine_ls_wR_factor_ref 0.1148
_reflns_number_gt 7635
_reflns_number_total 10858
_reflns_threshold_expression >2\s(I)
_cod_data_source_file c4dt02051k2.cif
_cod_data_source_block '[AlCl2{Me2P(CH2)2Me2}2][AlCl4]'
_cod_depositor_comments 'Adding full bibliography for 7031945--7031955.cif.'
_cod_database_code 7031950

loop_
_symmetry_equiv_pos_as_xyz
'x, y, z'
'-x+1/2, -y, z+1/2'
'x+1/2, -y+1/2, -z'
'-x, y+1/2, -z+1/2'
'-x, -y, -z'
'x-1/2, y, -z-1/2'
'-x-1/2, y-1/2, z'
'x, -y-1/2, z-1/2'

loop_
_atom_site_label
_atom_site_type_symbol
_atom_site_fract_x
_atom_site_fract_y
_atom_site_fract_z
_atom_site_U_iso_or_equiv
_atom_site_adp_type
_atom_site_occupancy
_atom_site_symmetry_multiplicity
_atom_site_calc_flag
_atom_site_refinement_flags
Cl1 Cl 0.45650(5) 0.23812(6) 0.17785(3) 0.0238(2) Uani 1 1 d .
Cl2 Cl 0.55265(5) 0.23547(6) 0.05783(3) 0.0224(2) Uani 1 1 d .
P1 P 0.41275(6) 0.14169(6) 0.09565(3) 0.0213(2) Uani 1 1 d .
P2 P 0.42625(5) 0.34588(6) 0.09469(3) 0.0190(2) Uani 1 1 d .
P3 P 0.59420(6) 0.33280(6) 0.14163(3) 0.0193(2) Uani 1 1 d .
P4 P 0.58735(6) 0.12792(6) 0.13776(3) 0.0201(2) Uani 1 1 d .
Al1 Al 0.50466(6) 0.23669(7) 0.11794(3) 0.0175(3) Uani 1 1 d .
C1 C 0.4288(2) 0.0826(3) 0.05208(14) 0.0362(12) Uani 1 1 d .
H1A H 0.4647 0.0417 0.0570 0.054 Uiso 1 1 calc R
H1B H 0.4433 0.1201 0.0316 0.054 Uiso 1 1 calc R
H1C H 0.3870 0.0540 0.0443 0.054 Uiso 1 1 calc R
C2 C 0.3769(2) 0.0677(3) 0.12955(14) 0.0328(11) Uani 1 1 d .
H2A H 0.3674 0.0957 0.1539 0.049 Uiso 1 1 calc R
H2B H 0.4095 0.0228 0.1339 0.049 Uiso 1 1 calc R
H2C H 0.3345 0.0449 0.1191 0.049 Uiso 1 1 calc R
C3 C 0.3411(2) 0.2102(3) 0.08323(13) 0.0264(10) Uani 1 1 d .
H3A H 0.3096 0.1806 0.0658 0.032 Uiso 1 1 calc R
H3B H 0.3157 0.2246 0.1069 0.032 Uiso 1 1 calc R
C4 C 0.3659(2) 0.2900(3) 0.06362(12) 0.0251(10) Uani 1 1 d .
H4A H 0.3264 0.3261 0.0579 0.030 Uiso 1 1 calc R
H4B H 0.3884 0.2761 0.0390 0.030 Uiso 1 1 calc R
C5 C 0.3743(2) 0.3990(3) 0.13016(12) 0.0259(10) Uani 1 1 d .
H5A H 0.4037 0.4319 0.1471 0.039 Uiso 1 1 calc R
H5B H 0.3492 0.3582 0.1455 0.039 Uiso 1 1 calc R
H5C H 0.3420 0.4357 0.1171 0.039 Uiso 1 1 calc R
C6 C 0.4616(2) 0.4274(2) 0.06495(12) 0.0251(10) Uani 1 1 d .
H6A H 0.4245 0.4587 0.0530 0.038 Uiso 1 1 calc R
H6B H 0.4903 0.4028 0.0449 0.038 Uiso 1 1 calc R
H6C H 0.4892 0.4645 0.0809 0.038 Uiso 1 1 calc R
C7 C 0.5687(2) 0.4149(3) 0.17416(13) 0.0282(10) Uani 1 1 d .
H7A H 0.6090 0.4373 0.1871 0.042 Uiso 1 1 calc R
H7B H 0.5371 0.3927 0.1934 0.042 Uiso 1 1 calc R
H7C H 0.5462 0.4590 0.1596 0.042 Uiso 1 1 calc R
C8 C 0.6478(2) 0.3831(3) 0.10604(12) 0.0284(10) Uani 1 1 d .
H8A H 0.6202 0.4210 0.0906 0.043 Uiso 1 1 calc R
H8B H 0.6683 0.3411 0.0893 0.043 Uiso 1 1 calc R
H8C H 0.6839 0.4142 0.1190 0.043 Uiso 1 1 calc R
C9 C 0.6522(2) 0.2661(2) 0.16879(12) 0.0219(9) Uani 1 1 d .
H9A H 0.6956 0.2958 0.1734 0.026 Uiso 1 1 calc R
H9B H 0.6317 0.2526 0.1940 0.026 Uiso 1 1 calc R
C10 C 0.6665(2) 0.1855(3) 0.14645(13) 0.0240(9) Uani 1 1 d .
H10A H 0.6984 0.1505 0.1613 0.029 Uiso 1 1 calc R
H10B H 0.6883 0.1990 0.1216 0.029 Uiso 1 1 calc R
C11 C 0.6124(2) 0.0489(3) 0.10348(13) 0.0271(10) Uani 1 1 d .
H11A H 0.6530 0.0201 0.1129 0.041 Uiso 1 1 calc R
H11B H 0.6225 0.0749 0.0787 0.041 Uiso 1 1 calc R
H11C H 0.5751 0.0092 0.1003 0.041 Uiso 1 1 calc R
C12 C 0.5702(2) 0.0726(3) 0.18226(12) 0.0276(10) Uani 1 1 d .
H12A H 0.5260 0.0448 0.1804 0.041 Uiso 1 1 calc R
H12B H 0.5694 0.1120 0.2037 0.041 Uiso 1 1 calc R
H12C H 0.6060 0.0315 0.1866 0.041 Uiso 1 1 calc R
Cl3 Cl 0.02627(6) 0.09822(6) 0.13012(3) 0.0259(2) Uani 1 1 d .
Cl4 Cl 0.00519(5) 0.37991(6) 0.13490(3) 0.0223(2) Uani 1 1 d .
P5 P -0.10172(6) 0.22563(7) 0.10461(3) 0.0212(2) Uani 1 1 d .
P6 P 0.04994(6) 0.24488(6) 0.06368(3) 0.0212(2) Uani 1 1 d .
P7 P 0.13226(6) 0.24687(7) 0.16084(3) 0.0221(2) Uani 1 1 d .
P8 P -0.02038(6) 0.23678(7) 0.20120(3) 0.0205(2) Uani 1 1 d .
Al2 Al 0.01520(6) 0.23876(7) 0.13270(3) 0.0179(3) Uani 1 1 d .
C13 C -0.1660(2) 0.3026(3) 0.11605(14) 0.0306(11) Uani 1 1 d .
H13A H -0.2052 0.2956 0.0990 0.046 Uiso 1 1 calc R
H13B H -0.1468 0.3581 0.1126 0.046 Uiso 1 1 calc R
H13C H -0.1806 0.2957 0.1428 0.046 Uiso 1 1 calc R
C14 C -0.1453(2) 0.1278(3) 0.11178(13) 0.0308(11) Uani 1 1 d .
H14A H -0.1549 0.1202 0.1392 0.046 Uiso 1 1 calc R
H14B H -0.1164 0.0824 0.1027 0.046 Uiso 1 1 calc R
H14C H -0.1882 0.1279 0.0974 0.046 Uiso 1 1 calc R
C15 C -0.0905(2) 0.2348(3) 0.05228(12) 0.0291(10) Uani 1 1 d .
H15A H -0.1284 0.2060 0.0392 0.035 Uiso 1 1 calc R
H15B H -0.0924 0.2940 0.0450 0.035 Uiso 1 1 calc R
C16 C -0.0224(2) 0.1979(3) 0.03867(12) 0.0316(11) Uani 1 1 d .
H16A H -0.0174 0.2069 0.0107 0.038 Uiso 1 1 calc R
H16B H -0.0224 0.1374 0.0434 0.038 Uiso 1 1 calc R
C17 C 0.0616(3) 0.3462(3) 0.04244(12) 0.0326(11) Uani 1 1 d .
H17A H 0.0700 0.3402 0.0148 0.049 Uiso 1 1 calc R
H17B H 0.1006 0.3737 0.0545 0.049 Uiso 1 1 calc R
H17C H 0.0205 0.3794 0.0465 0.049 Uiso 1 1 calc R
C18 C 0.1238(3) 0.1866(3) 0.04695(14) 0.0376(12) Uani 1 1 d .
H18A H 0.1247 0.1866 0.0188 0.056 Uiso 1 1 calc R
H18B H 0.1208 0.1295 0.0563 0.056 Uiso 1 1 calc R
H18C H 0.1655 0.2123 0.0568 0.056 Uiso 1 1 calc R
C19 C 0.1818(2) 0.3385(3) 0.15053(14) 0.0334(11) Uani 1 1 d .
H19A H 0.2225 0.3393 0.1668 0.050 Uiso 1 1 calc R
H19B H 0.1542 0.3879 0.1557 0.050 Uiso 1 1 calc R
H19C H 0.1955 0.3381 0.1235 0.050 Uiso 1 1 calc R
C20 C 0.1910(2) 0.1621(3) 0.15266(14) 0.0331(11) Uani 1 1 d .
H20A H 0.2030 0.1598 0.1254 0.050 Uiso 1 1 calc R
H20B H 0.1695 0.1099 0.1603 0.050 Uiso 1 1 calc R
H20C H 0.2323 0.1708 0.1679 0.050 Uiso 1 1 calc R
C21 C 0.1198(2) 0.2449(3) 0.21339(12) 0.0306(10) Uani 1 1 d .
H21A H 0.1217 0.1868 0.2224 0.037 Uiso 1 1 calc R
H21B H 0.1575 0.2754 0.2258 0.037 Uiso 1 1 calc R
C22 C 0.0521(2) 0.2830(3) 0.22595(13) 0.0323(11) Uani 1 1 d .
H22A H 0.0529 0.3432 0.2207 0.039 Uiso 1 1 calc R
H22B H 0.0465 0.2754 0.2540 0.039 Uiso 1 1 calc R
C23 C -0.0361(3) 0.1371(3) 0.22342(13) 0.0347(11) Uani 1 1 d .
H23A H 0.0035 0.1011 0.2195 0.052 Uiso 1 1 calc R
H23B H -0.0763 0.1116 0.2118 0.052 Uiso 1 1 calc R
H23C H -0.0438 0.1447 0.2510 0.052 Uiso 1 1 calc R
C24 C -0.0917(3) 0.3009(3) 0.21677(14) 0.0370(12) Uani 1 1 d .
H24A H -0.1344 0.2766 0.2077 0.056 Uiso 1 1 calc R
H24B H -0.0866 0.3567 0.2061 0.056 Uiso 1 1 calc R
H24C H -0.0922 0.3039 0.2449 0.056 Uiso 1 1 calc R
Cl5 Cl 0.70516(7) -0.07603(8) 0.02975(4) 0.0460(3) Uani 1 1 d .
Cl6 Cl 0.72812(7) 0.14035(8) 0.02164(4) 0.0439(3) Uani 1 1 d .
Cl7 Cl 0.86842(6) 0.00896(7) 0.01924(3) 0.0304(2) Uani 1 1 d .
Cl8 Cl 0.75391(6) 0.01032(8) -0.05744(3) 0.0393(3) Uani 1 1 d .
Al3 Al 0.76327(7) 0.02073(9) 0.00408(4) 0.0281(3) Uani 1 1 d .
Cl9 Cl 0.24207(6) -0.03252(8) 0.31422(3) 0.0371(3) Uani 1 1 d .
Cl10 Cl 0.16404(7) -0.00915(9) 0.22509(4) 0.0490(4) Uani 1 1 d .
Cl11 Cl 0.34370(7) -0.02520(9) 0.23174(4) 0.0475(3) Uani 1 1 d .
Cl12 Cl 0.26206(6) 0.15167(7) 0.26368(4) 0.0381(3) Uani 1 1 d .
Al4 Al 0.25273(7) 0.02000(8) 0.25776(4) 0.0289(3) Uani 1 1 d .

loop_
_atom_site_aniso_label
_atom_site_aniso_U_11
_atom_site_aniso_U_22
_atom_site_aniso_U_33
_atom_site_aniso_U_23
_atom_site_aniso_U_13
_atom_site_aniso_U_12
Cl1 0.0284(5) 0.0241(5) 0.0190(5) 0.0022(4) 0.0043(4) 0.0015(4)
Cl2 0.0260(5) 0.0234(5) 0.0178(5) 0.0000(4) 0.0022(4) 0.0006(4)
P1 0.0224(6) 0.0146(5) 0.0271(6) -0.0006(4) -0.0014(5) -0.0004(4)
P2 0.0239(6) 0.0148(5) 0.0184(5) 0.0001(4) -0.0018(4) 0.0002(4)
P3 0.0234(6) 0.0148(5) 0.0197(5) 0.0015(4) -0.0034(5) -0.0016(4)
P4 0.0230(6) 0.0157(5) 0.0218(5) 0.0024(4) 0.0017(5) 0.0018(4)
Al1 0.0195(6) 0.0155(6) 0.0174(6) 0.0006(5) -0.0002(5) -0.0011(5)
C1 0.030(3) 0.035(3) 0.043(3) -0.017(2) 0.001(2) -0.004(2)
C2 0.030(3) 0.021(2) 0.047(3) 0.010(2) -0.001(2) -0.0047(19)
C3 0.024(2) 0.020(2) 0.035(2) -0.0010(19) -0.004(2) -0.0004(18)
C4 0.024(2) 0.023(2) 0.029(2) 0.0023(18) -0.0096(19) 0.0000(18)
C5 0.029(2) 0.024(2) 0.025(2) -0.0032(18) 0.0010(19) 0.0060(19)
C6 0.036(3) 0.018(2) 0.022(2) 0.0020(17) -0.0023(19) 0.0007(18)
C7 0.034(3) 0.020(2) 0.031(2) -0.0044(19) -0.003(2) -0.0008(19)
C8 0.030(2) 0.027(2) 0.029(2) 0.0072(19) -0.004(2) -0.0093(19)
C9 0.023(2) 0.019(2) 0.024(2) 0.0036(17) -0.0030(17) -0.0008(17)
C10 0.019(2) 0.021(2) 0.032(2) 0.0065(18) 0.0029(19) 0.0017(17)
C11 0.030(3) 0.016(2) 0.035(2) -0.0026(18) 0.007(2) 0.0025(18)
C12 0.035(3) 0.023(2) 0.026(2) 0.0082(18) 0.004(2) 0.0052(19)
Cl3 0.0392(6) 0.0121(5) 0.0262(5) -0.0009(4) 0.0015(5) 0.0012(4)
Cl4 0.0282(6) 0.0134(5) 0.0251(5) -0.0017(4) 0.0007(4) 0.0017(4)
P5 0.0252(6) 0.0184(5) 0.0199(5) -0.0001(4) -0.0018(4) -0.0030(4)
P6 0.0295(6) 0.0164(5) 0.0175(5) -0.0014(4) 0.0027(5) -0.0019(4)
P7 0.0229(6) 0.0212(6) 0.0222(5) 0.0005(4) 0.0014(5) 0.0026(5)
P8 0.0250(6) 0.0203(5) 0.0163(5) -0.0015(4) 0.0012(4) -0.0024(5)
Al2 0.0242(6) 0.0121(6) 0.0173(6) -0.0020(5) 0.0009(5) 0.0007(5)
C13 0.025(3) 0.027(2) 0.040(3) 0.000(2) -0.002(2) 0.0015(19)
C14 0.034(3) 0.026(2) 0.032(2) 0.000(2) -0.004(2) -0.007(2)
C15 0.033(3) 0.032(3) 0.022(2) 0.0019(19) -0.0041(19) -0.003(2)
C16 0.042(3) 0.032(3) 0.021(2) -0.0006(19) 0.001(2) -0.008(2)
C17 0.046(3) 0.027(2) 0.024(2) -0.002(2) 0.008(2) -0.006(2)
C18 0.044(3) 0.036(3) 0.033(3) -0.002(2) 0.006(2) 0.006(2)
C19 0.030(3) 0.030(3) 0.040(3) 0.001(2) -0.005(2) -0.006(2)
C20 0.031(3) 0.031(3) 0.037(3) 0.007(2) 0.005(2) 0.007(2)
C21 0.028(2) 0.040(3) 0.024(2) -0.002(2) -0.0062(19) 0.003(2)
C22 0.033(3) 0.034(3) 0.030(2) -0.001(2) 0.001(2) -0.005(2)
C23 0.050(3) 0.025(2) 0.029(2) 0.004(2) 0.009(2) -0.005(2)
C24 0.042(3) 0.037(3) 0.032(3) 0.000(2) 0.005(2) 0.008(2)
Cl5 0.0532(8) 0.0470(8) 0.0380(7) 0.0128(6) 0.0045(6) -0.0216(6)
Cl6 0.0375(7) 0.0398(7) 0.0544(8) -0.0024(6) -0.0011(6) 0.0052(6)
Cl7 0.0348(6) 0.0322(6) 0.0241(5) 0.0011(5) -0.0017(5) -0.0014(5)
Cl8 0.0413(7) 0.0546(8) 0.0221(5) 0.0053(5) -0.0033(5) -0.0221(6)
Al3 0.0317(8) 0.0305(7) 0.0222(6) 0.0031(6) 0.0006(6) -0.0083(6)
Cl9 0.0401(7) 0.0440(7) 0.0271(5) 0.0073(5) -0.0031(5) 0.0143(6)
Cl10 0.0605(9) 0.0499(8) 0.0365(7) 0.0076(6) -0.0223(6) -0.0207(7)
Cl11 0.0581(9) 0.0468(8) 0.0375(7) -0.0112(6) 0.0096(6) 0.0173(7)
Cl12 0.0401(7) 0.0248(6) 0.0494(7) -0.0043(5) -0.0028(6) 0.0033(5)
Al4 0.0367(8) 0.0259(7) 0.0242(6) -0.0019(6) -0.0057(6) 0.0050(6)

loop_
_atom_type_symbol
_atom_type_description
_atom_type_scat_dispersion_real
_atom_type_scat_dispersion_imag
_atom_type_scat_source
C C 0.0033 0.0016 'International Tables Vol C Tables 4.2.6.8 and 6.1.1.4'
H H 0.0000 0.0000 'International Tables Vol C Tables 4.2.6.8 and 6.1.1.4'
Al Al 0.0645 0.0514 'International Tables Vol C Tables 4.2.6.8 and 6.1.1.4'
Cl Cl 0.1484 0.1585 'International Tables Vol C Tables 4.2.6.8 and 6.1.1.4'
P P 0.1023 0.0942 'International Tables Vol C Tables 4.2.6.8 and 6.1.1.4'

loop_
_geom_angle_atom_site_label_1
_geom_angle_atom_site_label_2
_geom_angle_atom_site_label_3
_geom_angle
C1 P1 C2 105.2(2)
C1 P1 C3 104.6(2)
C2 P1 C3 104.6(2)
C1 P1 Al1 117.23(16)
C2 P1 Al1 118.79(16)
C3 P1 Al1 104.82(14)
C6 P2 C5 105.1(2)
C6 P2 C4 105.4(2)
C5 P2 C4 105.7(2)
C6 P2 Al1 117.75(15)
C5 P2 Al1 117.58(15)
C4 P2 Al1 104.06(14)
C7 P3 C8 105.0(2)
C7 P3 C9 106.2(2)
C8 P3 C9 104.8(2)
C7 P3 Al1 117.93(16)
C8 P3 Al1 117.52(15)
C9 P3 Al1 104.10(14)
C11 P4 C12 105.4(2)
C11 P4 C10 103.6(2)
C12 P4 C10 105.3(2)
C11 P4 Al1 119.34(16)
C12 P4 Al1 117.51(15)
C10 P4 Al1 103.88(14)
Cl1 Al1 Cl2 179.83(8)
Cl1 Al1 P2 91.96(6)
Cl2 Al1 P2 87.88(5)
Cl1 Al1 P3 89.03(5)
Cl2 Al1 P3 91.02(5)
P2 Al1 P3 95.91(6)
Cl1 Al1 P4 91.35(5)
Cl2 Al1 P4 88.81(5)
P2 Al1 P4 176.64(6)
P3 Al1 P4 83.56(5)
Cl1 Al1 P1 89.50(5)
Cl2 Al1 P1 90.44(5)
P2 Al1 P1 83.51(5)
P3 Al1 P1 178.40(7)
P4 Al1 P1 97.10(6)
P1 C1 H1A 109.5
P1 C1 H1B 109.5
H1A C1 H1B 109.5
P1 C1 H1C 109.5
H1A C1 H1C 109.5
H1B C1 H1C 109.5
P1 C2 H2A 109.5
P1 C2 H2B 109.5
H2A C2 H2B 109.5
P1 C2 H2C 109.5
H2A C2 H2C 109.5
H2B C2 H2C 109.5
C4 C3 P1 111.5(3)
C4 C3 H3A 109.3
P1 C3 H3A 109.3
C4 C3 H3B 109.3
P1 C3 H3B 109.3
H3A C3 H3B 108.0
C3 C4 P2 110.7(3)
C3 C4 H4A 109.5
P2 C4 H4A 109.5
C3 C4 H4B 109.5
P2 C4 H4B 109.5
H4A C4 H4B 108.1
P2 C5 H5A 109.5
P2 C5 H5B 109.5
H5A C5 H5B 109.5
P2 C5 H5C 109.5
H5A C5 H5C 109.5
H5B C5 H5C 109.5
P2 C6 H6A 109.5
P2 C6 H6B 109.5
H6A C6 H6B 109.5
P2 C6 H6C 109.5
H6A C6 H6C 109.5
H6B C6 H6C 109.5
P3 C7 H7A 109.5
P3 C7 H7B 109.5
H7A C7 H7B 109.5
P3 C7 H7C 109.5
H7A C7 H7C 109.5
H7B C7 H7C 109.5
P3 C8 H8A 109.5
P3 C8 H8B 109.5
H8A C8 H8B 109.5
P3 C8 H8C 109.5
H8A C8 H8C 109.5
H8B C8 H8C 109.5
C10 C9 P3 110.4(3)
C10 C9 H9A 109.6
P3 C9 H9A 109.6
C10 C9 H9B 109.6
P3 C9 H9B 109.6
H9A C9 H9B 108.1
C9 C10 P4 110.9(3)
C9 C10 H10A 109.5
P4 C10 H10A 109.5
C9 C10 H10B 109.5
P4 C10 H10B 109.5
H10A C10 H10B 108.0
P4 C11 H11A 109.5
P4 C11 H11B 109.5
H11A C11 H11B 109.5
P4 C11 H11C 109.5
H11A C11 H11C 109.5
H11B C11 H11C 109.5
P4 C12 H12A 109.5
P4 C12 H12B 109.5
H12A C12 H12B 109.5
P4 C12 H12C 109.5
H12A C12 H12C 109.5
H12B C12 H12C 109.5
C14 P5 C13 103.8(2)
C14 P5 C15 105.2(2)
C13 P5 C15 104.2(2)
C14 P5 Al2 116.89(16)
C13 P5 Al2 119.54(16)
C15 P5 Al2 105.66(15)
C17 P6 C18 103.7(2)
C17 P6 C16 106.2(2)
C18 P6 C16 104.5(2)
C17 P6 Al2 117.58(15)
C18 P6 Al2 120.21(16)
C16 P6 Al2 103.27(15)
C19 P7 C20 104.2(2)
C19 P7 C21 106.4(2)
C20 P7 C21 103.1(2)
C19 P7 Al2 117.33(16)
C20 P7 Al2 118.89(17)
C21 P7 Al2 105.38(15)
C23 P8 C22 107.1(2)
C23 P8 C24 104.3(2)
C22 P8 C24 103.0(2)
C23 P8 Al2 117.95(16)
C22 P8 Al2 103.26(15)
C24 P8 Al2 119.58(16)
Cl3 Al2 Cl4 179.36(8)
Cl3 Al2 P8 92.97(5)
Cl4 Al2 P8 87.51(5)
Cl3 Al2 P6 88.60(5)
Cl4 Al2 P6 90.93(5)
P8 Al2 P6 178.39(6)
Cl3 Al2 P7 88.86(6)
Cl4 Al2 P7 90.78(5)
P8 Al2 P7 83.27(5)
P6 Al2 P7 97.13(6)
Cl3 Al2 P5 89.29(6)
Cl4 Al2 P5 91.08(5)
P8 Al2 P5 96.69(6)
P6 Al2 P5 82.97(5)
P7 Al2 P5 178.14(6)
P5 C13 H13A 109.5
P5 C13 H13B 109.5
H13A C13 H13B 109.5
P5 C13 H13C 109.5
H13A C13 H13C 109.5
H13B C13 H13C 109.5
P5 C14 H14A 109.5
P5 C14 H14B 109.5
H14A C14 H14B 109.5
P5 C14 H14C 109.5
H14A C14 H14C 109.5
H14B C14 H14C 109.5
C16 C15 P5 112.2(3)
C16 C15 H15A 109.2
P5 C15 H15A 109.2
C16 C15 H15B 109.2
P5 C15 H15B 109.2
H15A C15 H15B 107.9
C15 C16 P6 111.5(3)
C15 C16 H16A 109.3
P6 C16 H16A 109.3
C15 C16 H16B 109.3
P6 C16 H16B 109.3
H16A C16 H16B 108.0
P6 C17 H17A 109.5
P6 C17 H17B 109.5
H17A C17 H17B 109.5
P6 C17 H17C 109.5
H17A C17 H17C 109.5
H17B C17 H17C 109.5
P6 C18 H18A 109.5
P6 C18 H18B 109.5
H18A C18 H18B 109.5
P6 C18 H18C 109.5
H18A C18 H18C 109.5
H18B C18 H18C 109.5
P7 C19 H19A 109.5
P7 C19 H19B 109.5
H19A C19 H19B 109.5
P7 C19 H19C 109.5
H19A C19 H19C 109.5
H19B C19 H19C 109.5
P7 C20 H20A 109.5
P7 C20 H20B 109.5
H20A C20 H20B 109.5
P7 C20 H20C 109.5
H20A C20 H20C 109.5
H20B C20 H20C 109.5
C22 C21 P7 113.1(3)
C22 C21 H21A 109.0
P7 C21 H21A 109.0
C22 C21 H21B 109.0
P7 C21 H21B 109.0
H21A C21 H21B 107.8
C21 C22 P8 112.2(3)
C21 C22 H22A 109.2
P8 C22 H22A 109.2
C21 C22 H22B 109.2
P8 C22 H22B 109.2
H22A C22 H22B 107.9
P8 C23 H23A 109.5
P8 C23 H23B 109.5
H23A C23 H23B 109.5
P8 C23 H23C 109.5
H23A C23 H23C 109.5
H23B C23 H23C 109.5
P8 C24 H24A 109.5
P8 C24 H24B 109.5
H24A C24 H24B 109.5
P8 C24 H24C 109.5
H24A C24 H24C 109.5
H24B C24 H24C 109.5
Cl5 Al3 Cl7 110.34(8)
Cl5 Al3 Cl6 111.69(8)
Cl7 Al3 Cl6 108.70(7)
Cl5 Al3 Cl8 108.29(8)
Cl7 Al3 Cl8 108.69(7)
Cl6 Al3 Cl8 109.07(8)
Cl11 Al4 Cl10 112.43(8)
Cl11 Al4 Cl12 108.00(8)
Cl10 Al4 Cl12 109.88(8)
Cl11 Al4 Cl9 109.56(8)
Cl10 Al4 Cl9 108.73(8)
Cl12 Al4 Cl9 108.15(7)

loop_
_geom_bond_atom_site_label_1
_geom_bond_atom_site_label_2
_geom_bond_distance
Cl1 Al1 2.2911(16)
Cl2 Al1 2.2959(16)
P1 C1 1.820(4)
P1 C2 1.821(4)
P1 C3 1.841(4)
P1 Al1 2.4929(16)
P2 C6 1.814(4)
P2 C5 1.818(4)
P2 C4 1.841(4)
P2 Al1 2.4773(16)
P3 C7 1.815(4)
P3 C8 1.818(4)
P3 C9 1.831(4)
P3 Al1 2.4863(16)
P4 C11 1.815(4)
P4 C12 1.820(4)
P4 C10 1.836(4)
P4 Al1 2.4899(16)
C1 H1A 0.9800
C1 H1B 0.9800
C1 H1C 0.9800
C2 H2A 0.9800
C2 H2B 0.9800
C2 H2C 0.9800
C3 C4 1.539(6)
C3 H3A 0.9900
C3 H3B 0.9900
C4 H4A 0.9900
C4 H4B 0.9900
C5 H5A 0.9800
C5 H5B 0.9800
C5 H5C 0.9800
C6 H6A 0.9800
C6 H6B 0.9800
C6 H6C 0.9800
C7 H7A 0.9800
C7 H7B 0.9800
C7 H7C 0.9800
C8 H8A 0.9800
C8 H8B 0.9800
C8 H8C 0.9800
C9 C10 1.543(6)
C9 H9A 0.9900
C9 H9B 0.9900
C10 H10A 0.9900
C10 H10B 0.9900
C11 H11A 0.9800
C11 H11B 0.9800
C11 H11C 0.9800
C12 H12A 0.9800
C12 H12B 0.9800
C12 H12C 0.9800
Cl3 Al2 2.2828(16)
Cl4 Al2 2.2903(16)
P5 C14 1.815(4)
P5 C13 1.815(4)
P5 C15 1.842(4)
P5 Al2 2.5042(17)
P6 C17 1.811(4)
P6 C18 1.824(5)
P6 C16 1.830(5)
P6 Al2 2.5011(16)
P7 C19 1.808(5)
P7 C20 1.813(4)
P7 C21 1.847(4)
P7 Al2 2.5017(17)
P8 C23 1.814(4)
P8 C22 1.823(5)
P8 C24 1.824(5)
P8 Al2 2.4860(16)
C13 H13A 0.9800
C13 H13B 0.9800
C13 H13C 0.9800
C14 H14A 0.9800
C14 H14B 0.9800
C14 H14C 0.9800
C15 C16 1.539(6)
C15 H15A 0.9900
C15 H15B 0.9900
C16 H16A 0.9900
C16 H16B 0.9900
C17 H17A 0.9800
C17 H17B 0.9800
C17 H17C 0.9800
C18 H18A 0.9800
C18 H18B 0.9800
C18 H18C 0.9800
C19 H19A 0.9800
C19 H19B 0.9800
C19 H19C 0.9800
C20 H20A 0.9800
C20 H20B 0.9800
C20 H20C 0.9800
C21 C22 1.529(6)
C21 H21A 0.9900
C21 H21B 0.9900
C22 H22A 0.9900
C22 H22B 0.9900
C23 H23A 0.9800
C23 H23B 0.9800
C23 H23C 0.9800
C24 H24A 0.9800
C24 H24B 0.9800
C24 H24C 0.9800
Cl5 Al3 2.1318(18)
Cl6 Al3 2.141(2)
Cl7 Al3 2.1392(19)
Cl8 Al3 2.1571(17)
Cl9 Al4 2.1519(18)
Cl10 Al4 2.1325(19)
Cl11 Al4 2.132(2)
Cl12 Al4 2.1453(19)

loop_
_geom_torsion_atom_site_label_1
_geom_torsion_atom_site_label_2
_geom_torsion_atom_site_label_3
_geom_torsion_atom_site_label_4
_geom_torsion
C6 P2 Al1 Cl1 137.80(16)
C5 P2 Al1 Cl1 10.46(18)
C4 P2 Al1 Cl1 -105.96(16)
C6 P2 Al1 Cl2 -42.24(16)
C5 P2 Al1 Cl2 -169.58(17)
C4 P2 Al1 Cl2 73.99(15)
C6 P2 Al1 P3 48.57(16)
C5 P2 Al1 P3 -78.77(17)
C4 P2 Al1 P3 164.81(15)
C6 P2 Al1 P4 -32.3(12)
C5 P2 Al1 P4 -159.6(11)
C4 P2 Al1 P4 84.0(11)
C6 P2 Al1 P1 -132.93(16)
C5 P2 Al1 P1 99.73(17)
C4 P2 Al1 P1 -16.69(15)
C7 P3 Al1 Cl1 -39.46(17)
C8 P3 Al1 Cl1 -166.83(18)
C9 P3 Al1 Cl1 77.86(15)
C7 P3 Al1 Cl2 140.38(17)
C8 P3 Al1 Cl2 13.01(18)
C9 P3 Al1 Cl2 -102.30(15)
C7 P3 Al1 P2 52.41(18)
C8 P3 Al1 P2 -74.96(18)
C9 P3 Al1 P2 169.73(14)
C7 P3 Al1 P4 -130.93(17)
C8 P3 Al1 P4 101.70(18)
C9 P3 Al1 P4 -13.61(14)
C7 P3 Al1 P1 -16(3)
C8 P3 Al1 P1 -144(2)
C9 P3 Al1 P1 101(2)
C11 P4 Al1 Cl1 144.14(17)
C12 P4 Al1 Cl1 14.65(18)
C10 P4 Al1 Cl1 -101.18(15)
C11 P4 Al1 Cl2 -35.82(17)
C12 P4 Al1 Cl2 -165.31(18)
C10 P4 Al1 Cl2 78.86(15)
C11 P4 Al1 P2 -45.8(12)
C12 P4 Al1 P2 -175.3(11)
C10 P4 Al1 P2 68.9(11)
C11 P4 Al1 P3 -126.99(17)
C12 P4 Al1 P3 103.53(18)
C10 P4 Al1 P3 -12.30(15)
C11 P4 Al1 P1 54.48(18)
C12 P4 Al1 P1 -75.01(18)
C10 P4 Al1 P1 169.16(15)
C1 P1 Al1 Cl1 -160.8(2)
C2 P1 Al1 Cl1 -32.50(19)
C3 P1 Al1 Cl1 83.76(16)
C1 P1 Al1 Cl2 19.3(2)
C2 P1 Al1 Cl2 147.66(18)
C3 P1 Al1 Cl2 -96.08(16)
C1 P1 Al1 P2 107.1(2)
C2 P1 Al1 P2 -124.53(18)
C3 P1 Al1 P2 -8.27(16)
C1 P1 Al1 P3 176(100)
C2 P1 Al1 P3 -56(2)
C3 P1 Al1 P3 61(2)
C1 P1 Al1 P4 -69.5(2)
C2 P1 Al1 P4 58.80(19)
C3 P1 Al1 P4 175.06(15)
C1 P1 C3 C4 -85.1(3)
C2 P1 C3 C4 164.5(3)
Al1 P1 C3 C4 38.8(3)
P1 C3 C4 P2 -57.7(4)
C6 P2 C4 C3 170.4(3)
C5 P2 C4 C3 -78.6(3)
Al1 P2 C4 C3 45.9(3)
C7 P3 C9 C10 169.4(3)
C8 P3 C9 C10 -79.8(3)
Al1 P3 C9 C10 44.2(3)
P3 C9 C10 P4 -60.0(3)
C11 P4 C10 C9 168.7(3)
C12 P4 C10 C9 -80.9(3)
Al1 P4 C10 C9 43.3(3)
C23 P8 Al2 Cl3 -7.4(2)
C22 P8 Al2 Cl3 110.47(17)
C24 P8 Al2 Cl3 -136.0(2)
C23 P8 Al2 Cl4 173.0(2)
C22 P8 Al2 Cl4 -69.11(17)
C24 P8 Al2 Cl4 44.5(2)
C23 P8 Al2 P6 160(2)
C22 P8 Al2 P6 -82(2)
C24 P8 Al2 P6 31(2)
C23 P8 Al2 P7 -95.9(2)
C22 P8 Al2 P7 21.97(16)
C24 P8 Al2 P7 135.5(2)
C23 P8 Al2 P5 82.2(2)
C22 P8 Al2 P5 -159.90(16)
C24 P8 Al2 P5 -46.3(2)
C17 P6 Al2 Cl3 -174.72(19)
C18 P6 Al2 Cl3 -47.0(2)
C16 P6 Al2 Cl3 68.79(17)
C17 P6 Al2 Cl4 4.86(19)
C18 P6 Al2 Cl4 132.6(2)
C16 P6 Al2 Cl4 -111.64(17)
C17 P6 Al2 P8 18(2)
C18 P6 Al2 P8 146(2)
C16 P6 Al2 P8 -98(2)
C17 P6 Al2 P7 -86.05(19)
C18 P6 Al2 P7 41.7(2)
C16 P6 Al2 P7 157.46(16)
C17 P6 Al2 P5 95.82(19)
C18 P6 Al2 P5 -136.4(2)
C16 P6 Al2 P5 -20.67(17)
C19 P7 Al2 Cl3 149.47(19)
C20 P7 Al2 Cl3 22.54(18)
C21 P7 Al2 Cl3 -92.34(17)
C19 P7 Al2 Cl4 -30.01(19)
C20 P7 Al2 Cl4 -156.94(18)
C21 P7 Al2 Cl4 88.18(17)
C19 P7 Al2 P8 -117.41(19)
C20 P7 Al2 P8 115.66(18)
C21 P7 Al2 P8 0.78(17)
C19 P7 Al2 P6 61.02(19)
C20 P7 Al2 P6 -65.91(18)
C21 P7 Al2 P6 179.21(17)
C19 P7 Al2 P5 154.0(19)
C20 P7 Al2 P5 27(2)
C21 P7 Al2 P5 -87.8(19)
C14 P5 Al2 Cl3 24.66(18)
C13 P5 Al2 Cl3 151.18(18)
C15 P5 Al2 Cl3 -91.97(16)
C14 P5 Al2 Cl4 -155.86(18)
C13 P5 Al2 Cl4 -29.34(19)
C15 P5 Al2 Cl4 87.50(16)
C14 P5 Al2 P8 -68.24(18)
C13 P5 Al2 P8 58.27(19)
C15 P5 Al2 P8 175.12(16)
C14 P5 Al2 P6 113.34(18)
C13 P5 Al2 P6 -120.15(18)
C15 P5 Al2 P6 -3.30(16)
C14 P5 Al2 P7 20(2)
C13 P5 Al2 P7 146.6(19)
C15 P5 Al2 P7 -96.5(19)
C14 P5 C15 C16 -91.0(3)
C13 P5 C15 C16 160.1(3)
Al2 P5 C15 C16 33.3(3)
P5 C15 C16 P6 -55.9(4)
C17 P6 C16 C15 -75.9(3)
C18 P6 C16 C15 174.9(3)
Al2 P6 C16 C15 48.4(3)
C19 P7 C21 C22 95.4(4)
C20 P7 C21 C22 -155.2(3)
Al2 P7 C21 C22 -29.9(4)
P7 C21 C22 P8 53.6(4)
C23 P8 C22 C21 77.0(4)
C24 P8 C22 C21 -173.3(3)
Al2 P8 C22 C21 -48.2(3)
